data_9004604
loop_
_publ_author_name
'Sherriff, B. L.'
'Sokolova, E. V.'
'Kabalov, Y. K.'
'Jenkins, D. M.'
'Kunath-Fandrei G'
'Goetz, S.'
'Jager, C.'
'Schneider, J.'

_publ_section_title
;
 Meionite: Rietveld structure-refinement, Si MAS and Al SATRAS NMR
 spectroscopy, and comments on the marialite-meionite series
 Note: sample MONT
;
_journal_name_full 'The Canadian Mineralogist'
_journal_page_first 1201
_journal_page_last 1213
_journal_paper_doi 10.2113/gscanmin.38.5.1201
_journal_volume 38
_journal_year 2000
_chemical_compound_source 'Monte Somma, Italy'
_chemical_formula_sum 'C0.44 Al5.88 Ca3.84 Cl0.01 K0.04 Na0.12 O25.4 S0.02 Si6.12'
_chemical_name_mineral Meionite
_space_group_IT_number 87
_symmetry_space_group_name_Hall '-I 4'
_symmetry_space_group_name_H-M 'I 4/m'
_cell_angle_alpha 90
_cell_angle_beta 90
_cell_angle_gamma 90
_cell_formula_units_Z 2
_cell_length_a 12.1969
_cell_length_b 12.1969
_cell_length_c 7.5763
_cell_volume 1127.083
_database_code_amcsd 0005697
_exptl_crystal_density_diffrn 2.656
_cod_original_cell_volume 1127.084
_cod_original_formula_sum '(Na.12 K.04 Ca3.84) (Si6.12 Al5.88) O25.4 Cl.01 S.02 C.44'
_cod_database_code 9004604

loop_
_space_group_symop_operation_xyz
x,y,z
1/2+x,1/2+y,1/2+z
y,-x,-z
1/2+y,1/2-x,1/2-z
-y,x,z
1/2-y,1/2+x,1/2+z
x,y,-z
1/2+x,1/2+y,1/2-z
-x,-y,z
1/2-x,1/2-y,1/2+z
-y,x,-z
1/2-y,1/2+x,1/2-z
y,-x,z
1/2+y,1/2-x,1/2+z
-x,-y,-z
1/2-x,1/2-y,1/2-z

loop_
_atom_site_label
_atom_site_fract_x
_atom_site_fract_y
_atom_site_fract_z
_atom_site_occupancy
_atom_site_U_iso_or_equiv
_atom_site_type_symbol
_atom_site_attached_hydrogens
NaM 0.35700 0.28200 0.50000 0.03000 0.02153 Na 0
KM 0.35700 0.28200 0.50000 0.01000 0.02153 K 0
CaM 0.35700 0.28200 0.50000 0.96000 0.02153 Ca 0
Si1 0.34090 0.40830 0.00000 0.75000 0.01393 Si 0
Al1 0.34090 0.40830 0.00000 0.25000 0.01393 Al 0
Si2 0.65880 0.91430 0.79160 0.39000 0.01646 Si 0
Al2 0.65880 0.91430 0.79160 0.61000 0.01646 Al 0
O1 0.46000 0.34900 0.00000 1.00000 0.01900 O 0
O2 0.68300 0.87710 0.00000 1.00000 0.00760 O 0
O3 0.35230 0.95200 0.79200 1.00000 0.01646 O 0
O4 0.26830 0.36760 0.82200 1.00000 0.01520 O 0
ClA 0.50000 0.50000 0.50000 0.01000 ? Cl 0
SA 0.50000 0.50000 0.50000 0.02000 ? S 0
C 0.50900 0.48100 0.50000 0.11000 0.04433 C 0
O7 0.51700 0.37600 0.50000 0.11000 0.04433 O 0
O8 0.59600 0.54000 0.50000 0.11000 0.04433 O 0
O9 0.41400 0.52600 0.50000 0.11000 0.04433 O 0
O10 0.60000 0.51800 0.60600 0.01000 0.04433 O 0

loop_
_cod_changelog_entry_id
_cod_changelog_entry_author
_cod_changelog_entry_date
_cod_changelog_entry_text
1
;cod-tools version 3.8.0
Id: cif_guess_AMCSD_atom_types 9581 2023-05-17 12:35:41Z saulius
;
2023-05-23T09:18:52+03:00
;Derived atom types and hydrogen counts
from atom names that follow the AMCSD naming convention
(Wat == water, O-H == hydroxyl).
;

loop_
_cod_related_entry_id
_cod_related_entry_database
_cod_related_entry_code
1 AMCSD 0005697
